data_7028558
loop_
_publ_author_name
'Basu Baul, Tushar S.'
'Kundu, Sajal'
'Linden, Anthony'
'Raviprakash, Nune'
'Manna, Sunil K.'
'Guedes da Silva, M F\'atima C'

_publ_section_title
;
 Synthesis and characterization of some water soluble Zn(II) complexes
 with (E)-N-(pyridin-2-ylmethylene)arylamines that regulate tumour cell
 death by interacting with DNA.
;
_journal_issue 3
_journal_name_full 'Dalton transactions (Cambridge, England : 2003)'
_journal_page_first 1191
_journal_page_last 1202
_journal_paper_doi 10.1039/c3dt52062e
_journal_volume 43
_journal_year 2014
_chemical_formula_moiety 'C13 H12 Cl2 N2 O Zn'
_chemical_formula_sum 'C13 H12 Cl2 N2 O Zn'
_chemical_formula_weight 348.54
_chemical_name_systematic
; 
 ? 
;
_space_group_IT_number 14
_symmetry_cell_setting monoclinic
_symmetry_Int_Tables_number 14
_symmetry_space_group_name_Hall '-P 2yn'
_symmetry_space_group_name_H-M 'P 1 21/n 1'
_atom_sites_solution_hydrogens geom
_atom_sites_solution_primary direct
_atom_sites_solution_secondary difmap
_audit_creation_date 11-06-01
_audit_creation_method SHELXL-97
_cell_angle_alpha 90.00
_cell_angle_beta 94.8419(12)
_cell_angle_gamma 90.00
_cell_formula_units_Z 4
_cell_length_a 7.6346(1)
_cell_length_b 18.9972(4)
_cell_length_c 9.7619(1)
_cell_measurement_reflns_used 25234
_cell_measurement_temperature 160(1)
_cell_measurement_theta_max 30.0
_cell_measurement_theta_min 2.0
_cell_volume 1410.77(4)
_computing_cell_refinement 'DENZO-SMN (Otwinowski & Minor, 1997)'
_computing_data_collection 'COLLECT (Nonius, 2000)'
_computing_data_reduction 'DENZO-SMN and SCALEPACK (Otwinowski & Minor, 1997)'
_computing_molecular_graphics 'ORTEPII (Johnson, 1976)'
_computing_publication_material 'SHELXL97 and PLATON (Spek, 2006)'
_computing_structure_refinement 'SHELXL97 (Sheldrick, 1997)'
_computing_structure_solution 'SHELXS97 (Sheldrick, 1997)'
_diffrn_ambient_temperature 160(1)
_diffrn_detector '65 mm CCD camera on \k goniostat'
_diffrn_detector_area_resol_mean 9
_diffrn_measured_fraction_theta_full 0.998
_diffrn_measured_fraction_theta_max 0.998
_diffrn_measurement_device_type 'Nonius KappaCCD area-detector diffractometer'
_diffrn_measurement_method '\f and \w scans with \k offsets'
_diffrn_radiation_monochromator 'horizontally mounted graphite crystal'
_diffrn_radiation_source 'Nonius FR590 sealed tube generator'
_diffrn_radiation_type 'Mo K\a'
_diffrn_radiation_wavelength 0.71073
_diffrn_reflns_av_R_equivalents 0.0482
_diffrn_reflns_av_sigmaI/netI 0.0252
_diffrn_reflns_limit_h_max 10
_diffrn_reflns_limit_h_min -10
_diffrn_reflns_limit_k_max 26
_diffrn_reflns_limit_k_min -26
_diffrn_reflns_limit_l_max 13
_diffrn_reflns_limit_l_min -13
_diffrn_reflns_number 33068
_diffrn_reflns_theta_full 30.02
_diffrn_reflns_theta_max 30.02
_diffrn_reflns_theta_min 2.14
_diffrn_standards_decay_% 0
_diffrn_standards_number 0
_exptl_absorpt_coefficient_mu 2.111
_exptl_absorpt_correction_T_max 0.816
_exptl_absorpt_correction_T_min 0.627
_exptl_absorpt_correction_type multi-scan
_exptl_absorpt_process_details '(Blessing, 1995)'
_exptl_crystal_colour yellow
_exptl_crystal_density_diffrn 1.641
_exptl_crystal_density_method 'not measured'
_exptl_crystal_description tablet
_exptl_crystal_F_000 704
_exptl_crystal_size_max 0.43
_exptl_crystal_size_mid 0.15
_exptl_crystal_size_min 0.10
_refine_diff_density_max 0.543
_refine_diff_density_min -0.637
_refine_diff_density_rms 0.145
_refine_ls_extinction_coef 0.0039(5)
_refine_ls_extinction_expression Fc^*^=kFc[1+0.001xFc^2^\l^3^/sin(2\q)]^-1/4^
_refine_ls_extinction_method SHELXL
_refine_ls_goodness_of_fit_ref 1.054
_refine_ls_hydrogen_treatment constr
_refine_ls_matrix_type full
_refine_ls_number_parameters 174
_refine_ls_number_reflns 4116
_refine_ls_number_restraints 0
_refine_ls_restrained_S_all 1.054
_refine_ls_R_factor_all 0.0406
_refine_ls_R_factor_gt 0.0287
_refine_ls_shift/su_max 0.001
_refine_ls_shift/su_mean 0.000
_refine_ls_structure_factor_coef Fsqd
_refine_ls_weighting_details 'w=1/[\s^2^(Fo^2^)+(0.0326P)^2^+0.7151P] where P=(Fo^2^+2Fc^2^)/3'
_refine_ls_weighting_scheme calc
_refine_ls_wR_factor_gt 0.0661
_refine_ls_wR_factor_ref 0.0720
_reflns_number_gt 3469
_reflns_number_total 4118
_reflns_threshold_expression 'I > 2\s(I)'
_cod_data_source_file c3dt52062e.txt
_cod_data_source_block L1106
_cod_database_code 7028558

loop_
_symmetry_equiv_pos_as_xyz
'x, y, z'
'-x+1/2, y+1/2, -z+1/2'
'-x, -y, -z'
'x-1/2, -y-1/2, z-1/2'

loop_
_atom_site_label
_atom_site_type_symbol
_atom_site_fract_x
_atom_site_fract_y
_atom_site_fract_z
_atom_site_U_iso_or_equiv
_atom_site_adp_type
_atom_site_occupancy
_atom_site_symmetry_multiplicity
_atom_site_calc_flag
_atom_site_refinement_flags
Zn1 Zn 0.68209(2) 0.092570(10) 0.366197(19) 0.02283(7) Uani 1 1 d .
Cl1 Cl 0.92104(6) 0.14894(2) 0.30473(4) 0.03043(10) Uani 1 1 d .
Cl2 Cl 0.43250(6) 0.13262(3) 0.25968(5) 0.03545(11) Uani 1 1 d .
O1 O 0.65122(18) 0.16634(7) 0.55888(12) 0.0304(3) Uani 1 1 d .
N1 N 0.69348(18) -0.01293(8) 0.29323(14) 0.0247(3) Uani 1 1 d .
N2 N 0.74724(17) 0.03597(7) 0.54869(13) 0.0215(3) Uani 1 1 d .
C1 C 0.7516(2) -0.05876(9) 0.39220(17) 0.0248(3) Uani 1 1 d .
C2 C 0.7772(3) -0.12950(10) 0.3664(2) 0.0335(4) Uani 1 1 d .
H2 H 0.8198 -0.1604 0.4382 0.040 Uiso 1 1 calc R
C3 C 0.7394(3) -0.15432(11) 0.2340(2) 0.0395(5) Uani 1 1 d .
H3 H 0.7554 -0.2026 0.2133 0.047 Uiso 1 1 calc R
C4 C 0.6780(3) -0.10788(12) 0.1324(2) 0.0385(4) Uani 1 1 d .
H4 H 0.6506 -0.1238 0.0408 0.046 Uiso 1 1 calc R
C5 C 0.6569(2) -0.03761(11) 0.16595(18) 0.0320(4) Uani 1 1 d .
H5 H 0.6148 -0.0058 0.0956 0.038 Uiso 1 1 calc R
C6 C 0.7814(2) -0.02920(9) 0.53114(17) 0.0247(3) Uani 1 1 d .
H6 H 0.8249 -0.0578 0.6063 0.030 Uiso 1 1 calc R
C7 C 0.7679(2) 0.06877(9) 0.67919(16) 0.0225(3) Uani 1 1 d .
C8 C 0.8335(2) 0.03567(10) 0.80091(17) 0.0293(4) Uani 1 1 d .
H8 H 0.8697 -0.0122 0.7999 0.035 Uiso 1 1 calc R
C9 C 0.8453(3) 0.07332(11) 0.92302(18) 0.0334(4) Uani 1 1 d .
H9 H 0.8906 0.0512 1.0058 0.040 Uiso 1 1 calc R
C10 C 0.7916(3) 0.14289(11) 0.92517(18) 0.0334(4) Uani 1 1 d .
H10 H 0.7979 0.1677 1.0100 0.040 Uiso 1 1 calc R
C11 C 0.7287(3) 0.17697(10) 0.80532(18) 0.0309(4) Uani 1 1 d .
H11 H 0.6948 0.2250 0.8070 0.037 Uiso 1 1 calc R
C12 C 0.7163(2) 0.13935(9) 0.68226(16) 0.0243(3) Uani 1 1 d .
C13 C 0.6094(3) 0.23973(10) 0.5517(2) 0.0413(5) Uani 1 1 d .
H131 H 0.5213 0.2504 0.6161 0.062 Uiso 1 1 calc R
H132 H 0.5623 0.2516 0.4581 0.062 Uiso 1 1 calc R
H133 H 0.7159 0.2674 0.5759 0.062 Uiso 1 1 calc R

loop_
_atom_site_aniso_label
_atom_site_aniso_U_11
_atom_site_aniso_U_22
_atom_site_aniso_U_33
_atom_site_aniso_U_23
_atom_site_aniso_U_13
_atom_site_aniso_U_12
Zn1 0.02407(11) 0.02365(11) 0.02046(10) 0.00419(7) -0.00001(7) 0.00104(7)
Cl1 0.0283(2) 0.0318(2) 0.0312(2) 0.00891(16) 0.00311(16) -0.00279(16)
Cl2 0.0292(2) 0.0412(3) 0.0344(2) 0.00528(19) -0.00636(17) 0.00659(18)
O1 0.0449(7) 0.0250(6) 0.0210(6) 0.0016(5) 0.0012(5) 0.0089(5)
N1 0.0250(7) 0.0267(7) 0.0225(7) 0.0006(5) 0.0018(5) -0.0022(5)
N2 0.0222(6) 0.0225(7) 0.0197(6) 0.0018(5) 0.0013(5) -0.0012(5)
C1 0.0251(8) 0.0247(8) 0.0249(8) -0.0001(6) 0.0034(6) -0.0010(6)
C2 0.0429(11) 0.0245(9) 0.0334(10) 0.0002(7) 0.0053(8) 0.0019(8)
C3 0.0505(12) 0.0296(10) 0.0397(11) -0.0097(8) 0.0123(9) -0.0043(9)
C4 0.0419(11) 0.0444(12) 0.0297(9) -0.0113(8) 0.0070(8) -0.0085(9)
C5 0.0328(9) 0.0379(10) 0.0249(8) -0.0016(7) 0.0006(7) -0.0046(8)
C6 0.0277(8) 0.0236(8) 0.0226(8) 0.0039(6) 0.0013(6) 0.0017(6)
C7 0.0218(7) 0.0266(8) 0.0190(7) 0.0020(6) 0.0011(6) -0.0019(6)
C8 0.0318(9) 0.0309(9) 0.0241(8) 0.0041(7) -0.0031(6) -0.0019(7)
C9 0.0355(9) 0.0419(11) 0.0214(8) 0.0050(7) -0.0050(7) -0.0057(8)
C10 0.0392(10) 0.0393(11) 0.0213(8) -0.0043(7) -0.0001(7) -0.0095(8)
C11 0.0375(9) 0.0296(9) 0.0255(8) -0.0045(7) 0.0032(7) -0.0041(7)
C12 0.0261(8) 0.0273(8) 0.0197(7) 0.0016(6) 0.0027(6) -0.0008(6)
C13 0.0678(14) 0.0238(9) 0.0323(10) 0.0034(7) 0.0038(9) 0.0107(9)

loop_
_atom_type_symbol
_atom_type_description
_atom_type_number_in_cell
_atom_type_scat_dispersion_real
_atom_type_scat_dispersion_imag
_atom_type_scat_source
C C 52 0.0033 0.0016
; International Tables for Crystallography (1992). 
Vol. C, Tables 4.2.6.8 and 6.1.1.4
;
H H 48 0.0000 0.0000
; International Tables for Crystallography (1992). 
Vol. C, Tables 4.2.6.8 and 6.1.1.4
;
Cl Cl 8 0.1484 0.1585
; International Tables for Crystallography (1992). 
Vol. C, Tables 4.2.6.8 and 6.1.1.4
;
N N 8 0.0061 0.0033
; International Tables for Crystallography (1992). 
Vol. C, Tables 4.2.6.8 and 6.1.1.4
;
O O 4 0.0106 0.0060
; International Tables for Crystallography (1992). 
Vol. C, Tables 4.2.6.8 and 6.1.1.4
;
Zn Zn 4 0.2839 1.4301
; International Tables for Crystallography (1992). 
Vol. C, Tables 4.2.6.8 and 6.1.1.4
;

loop_
_geom_angle_atom_site_label_1
_geom_angle_atom_site_label_2
_geom_angle_atom_site_label_3
_geom_angle
N2 Zn1 N1 77.82(5)
N2 Zn1 Cl2 134.58(4)
N1 Zn1 Cl2 102.87(4)
N2 Zn1 Cl1 109.35(4)
N1 Zn1 Cl1 107.63(4)
Cl2 Zn1 Cl1 113.312(19)
N2 Zn1 O1 70.30(5)
N1 Zn1 O1 146.07(5)
Cl2 Zn1 O1 91.72(3)
Cl1 Zn1 O1 93.88(4)
C12 O1 C13 118.22(14)
C12 O1 Zn1 115.14(10)
C13 O1 Zn1 124.97(11)
C5 N1 C1 118.07(16)
C5 N1 Zn1 129.05(13)
C1 N1 Zn1 112.84(11)
C6 N2 C7 122.56(14)
C6 N2 Zn1 114.66(11)
C7 N2 Zn1 122.52(11)
N1 C1 C2 122.69(16)
N1 C1 C6 115.55(15)
C2 C1 C6 121.74(16)
C3 C2 C1 118.63(18)
C3 C2 H2 120.7
C1 C2 H2 120.7
C4 C3 C2 119.03(18)
C4 C3 H3 120.5
C2 C3 H3 120.5
C3 C4 C5 119.00(18)
C3 C4 H4 120.5
C5 C4 H4 120.5
N1 C5 C4 122.58(18)
N1 C5 H5 118.7
C4 C5 H5 118.7
N2 C6 C1 118.46(15)
N2 C6 H6 120.8
C1 C6 H6 120.8
C12 C7 C8 119.61(16)
C12 C7 N2 115.56(14)
C8 C7 N2 124.84(16)
C9 C8 C7 119.40(18)
C9 C8 H8 120.3
C7 C8 H8 120.3
C10 C9 C8 120.50(17)
C10 C9 H9 119.7
C8 C9 H9 119.7
C9 C10 C11 120.97(17)
C9 C10 H10 119.5
C11 C10 H10 119.5
C10 C11 C12 118.77(18)
C10 C11 H11 120.6
C12 C11 H11 120.6
O1 C12 C11 124.17(16)
O1 C12 C7 115.08(14)
C11 C12 C7 120.73(16)
O1 C13 H131 109.5
O1 C13 H132 109.5
H131 C13 H132 109.5
O1 C13 H133 109.5
H131 C13 H133 109.5
H132 C13 H133 109.5

loop_
_geom_bond_atom_site_label_1
_geom_bond_atom_site_label_2
_geom_bond_distance
Zn1 N2 2.1042(13)
Zn1 N1 2.1313(15)
Zn1 Cl2 2.2264(5)
Zn1 Cl1 2.2405(5)
Zn1 O1 2.3733(12)
O1 C12 1.364(2)
O1 C13 1.431(2)
N1 C5 1.335(2)
N1 C1 1.348(2)
N2 C6 1.280(2)
N2 C7 1.415(2)
C1 C2 1.384(3)
C1 C6 1.468(2)
C2 C3 1.384(3)
C2 H2 0.9500
C3 C4 1.380(3)
C3 H3 0.9500
C4 C5 1.387(3)
C4 H4 0.9500
C5 H5 0.9500
C6 H6 0.9500
C7 C12 1.398(2)
C7 C8 1.399(2)
C8 C9 1.386(3)
C8 H8 0.9500
C9 C10 1.385(3)
C9 H9 0.9500
C10 C11 1.387(3)
C10 H10 0.9500
C11 C12 1.394(2)
C11 H11 0.9500
C13 H131 0.9800
C13 H132 0.9800
C13 H133 0.9800

loop_
_geom_torsion_atom_site_label_1
_geom_torsion_atom_site_label_2
_geom_torsion_atom_site_label_3
_geom_torsion_atom_site_label_4
_geom_torsion
N2 Zn1 O1 C12 10.05(11)
N1 Zn1 O1 C12 31.01(16)
Cl2 Zn1 O1 C12 147.37(11)
Cl1 Zn1 O1 C12 -99.13(11)
N2 Zn1 O1 C13 175.05(17)
N1 Zn1 O1 C13 -163.99(15)
Cl2 Zn1 O1 C13 -47.64(16)
Cl1 Zn1 O1 C13 65.87(16)
N2 Zn1 N1 C5 175.89(16)
Cl2 Zn1 N1 C5 42.48(15)
Cl1 Zn1 N1 C5 -77.42(15)
O1 Zn1 N1 C5 155.73(13)
N2 Zn1 N1 C1 -6.38(11)
Cl2 Zn1 N1 C1 -139.79(11)
Cl1 Zn1 N1 C1 100.30(11)
O1 Zn1 N1 C1 -26.54(16)
N1 Zn1 N2 C6 7.34(12)
Cl2 Zn1 N2 C6 103.50(12)
Cl1 Zn1 N2 C6 -97.29(12)
O1 Zn1 N2 C6 175.56(13)
N1 Zn1 N2 C7 -178.35(13)
Cl2 Zn1 N2 C7 -82.20(13)
Cl1 Zn1 N2 C7 77.02(12)
O1 Zn1 N2 C7 -10.14(11)
C5 N1 C1 C2 1.1(3)
Zn1 N1 C1 C2 -176.91(14)
C5 N1 C1 C6 -177.15(15)
Zn1 N1 C1 C6 4.85(18)
N1 C1 C2 C3 -0.9(3)
C6 C1 C2 C3 177.27(18)
C1 C2 C3 C4 0.1(3)
C2 C3 C4 C5 0.3(3)
C1 N1 C5 C4 -0.6(3)
Zn1 N1 C5 C4 177.03(14)
C3 C4 C5 N1 -0.1(3)
C7 N2 C6 C1 178.51(14)
Zn1 N2 C6 C1 -7.2(2)
N1 C1 C6 N2 1.5(2)
C2 C1 C6 N2 -176.77(17)
C6 N2 C7 C12 -176.79(16)
Zn1 N2 C7 C12 9.35(19)
C6 N2 C7 C8 2.8(3)
Zn1 N2 C7 C8 -171.02(13)
C12 C7 C8 C9 0.4(3)
N2 C7 C8 C9 -179.18(16)
C7 C8 C9 C10 0.5(3)
C8 C9 C10 C11 -1.5(3)
C9 C10 C11 C12 1.6(3)
C13 O1 C12 C11 6.6(3)
Zn1 O1 C12 C11 172.69(14)
C13 O1 C12 C7 -174.92(17)
Zn1 O1 C12 C7 -8.85(18)
C10 C11 C12 O1 177.72(17)
C10 C11 C12 C7 -0.6(3)
C8 C7 C12 O1 -178.86(15)
N2 C7 C12 O1 0.8(2)
C8 C7 C12 C11 -0.3(3)
N2 C7 C12 C11 179.31(15)
